data_2235182
loop_
_publ_author_name
'Neis, Christian'
'Merten, G\"unter J.'
'Hegetschweiler, Kaspar'

_publ_section_title
;
 Tris(<i>cis</i>-2-hydroxycyclohexane-1,3,5-triaminium) hydrogen sulfate
 octachloride dihydrate
;
_journal_coeditor_code NK2161
_journal_issue 6
_journal_name_full 'Acta Crystallographica Section E'
_journal_page_first o1899
_journal_page_last o1900
_journal_paper_doi 10.1107/S1600536812022374
_journal_volume 68
_journal_year 2012
_chemical_formula_iupac '3C6 H18 N3 O 3+, 8Cl -, H S O4 -, 2H2 O'
_chemical_formula_moiety '3(C6 H18 N3 O 3+), 8(Cl -), H O4 S -, 2(H2 O)'
_chemical_formula_sum 'C18 H59 Cl8 N9 O9 S'
_chemical_formula_weight 861.40
_chemical_name_systematic
;
Tris(<i>cis</i>-2-hydroxycyclohexane-1,3,5-triaminium) hydrogen sulfate
octachloride dihydrate
;
_space_group_IT_number 161
_symmetry_cell_setting trigonal
_symmetry_space_group_name_Hall 'R 3 -2"c'
_symmetry_space_group_name_H-M 'R 3 c :H'
_atom_sites_solution_hydrogens geom
_atom_sites_solution_primary direct
_atom_sites_solution_secondary difmap
_cell_angle_alpha 90.00
_cell_angle_beta 90.00
_cell_angle_gamma 120.00
_cell_formula_units_Z 6
_cell_length_a 12.6549(18)
_cell_length_b 12.6549(18)
_cell_length_c 43.616(9)
_cell_measurement_reflns_used 5824
_cell_measurement_temperature 200(2)
_cell_measurement_theta_max 38.04
_cell_measurement_theta_min 3.25
_cell_volume 6049.1(17)
_computing_cell_refinement 'Stoe IPDS Software (Stoe & Cie, 1997)'
_computing_data_collection 'Stoe IPDS Software (Stoe & Cie, 1997)'
_computing_data_reduction 'Stoe IPDS Software (Stoe & Cie, 1997)'
_computing_molecular_graphics 'DIAMOND (Brandenburg, 2012)'
_computing_publication_material 'SHELXL97 (Sheldrick, 2008) and PLATON (Spek, 2009)'
_computing_structure_refinement 'SHELXL97 (Sheldrick, 2008)'
_computing_structure_solution 'SHELXS97 (Sheldrick, 2008)'
_diffrn_ambient_temperature 200(2)
_diffrn_measured_fraction_theta_full 0.998
_diffrn_measured_fraction_theta_max 0.998
_diffrn_measurement_device_type 'Stoe IPDS image plate'
_diffrn_measurement_method 'phi scans'
_diffrn_radiation_monochromator graphite
_diffrn_radiation_source 'fine-focus sealed tube'
_diffrn_radiation_type MoK\a
_diffrn_radiation_wavelength 0.71073
_diffrn_reflns_av_R_equivalents 0.0746
_diffrn_reflns_av_sigmaI/netI 0.0363
_diffrn_reflns_limit_h_max 15
_diffrn_reflns_limit_h_min -14
_diffrn_reflns_limit_k_max 15
_diffrn_reflns_limit_k_min -15
_diffrn_reflns_limit_l_max 52
_diffrn_reflns_limit_l_min -52
_diffrn_reflns_number 14259
_diffrn_reflns_theta_full 25.50
_diffrn_reflns_theta_max 25.50
_diffrn_reflns_theta_min 2.63
_exptl_absorpt_coefficient_mu 0.661
_exptl_absorpt_correction_type none
_exptl_crystal_colour colourless
_exptl_crystal_density_diffrn 1.419
_exptl_crystal_density_method 'not measured'
_exptl_crystal_description prism
_exptl_crystal_F_000 2724
_exptl_crystal_size_max 0.48
_exptl_crystal_size_mid 0.40
_exptl_crystal_size_min 0.32
_refine_diff_density_max 0.751
_refine_diff_density_min -0.319
_refine_ls_abs_structure_details 'Flack (1983), 1255 Friedel pairs'
_refine_ls_abs_structure_Flack 0.41(7)
_refine_ls_extinction_method none
_refine_ls_goodness_of_fit_ref 1.069
_refine_ls_hydrogen_treatment mixed
_refine_ls_matrix_type full
_refine_ls_number_parameters 169
_refine_ls_number_reflns 2518
_refine_ls_number_restraints 11
_refine_ls_restrained_S_all 1.068
_refine_ls_R_factor_all 0.0378
_refine_ls_R_factor_gt 0.0367
_refine_ls_shift/su_max 0.001
_refine_ls_shift/su_mean 0.000
_refine_ls_structure_factor_coef Fsqd
_refine_ls_weighting_details 'calc w=1/[\s^2^(Fo^2^)+(0.0782P)^2^+1.7412P] where P=(Fo^2^+2Fc^2^)/3'
_refine_ls_weighting_scheme calc
_refine_ls_wR_factor_gt 0.1008
_refine_ls_wR_factor_ref 0.1014
_reflns_number_gt 2442
_reflns_number_total 2518
_reflns_threshold_expression I>2sigma(I)
_cod_data_source_file nk2161.cif
_cod_data_source_block I
_cod_original_cell_volume 6049.2(17)
_cod_original_sg_symbol_H-M 'R 3 c'
_cod_database_code 2235182
_cod_database_fobs_code 2235182

loop_
_symmetry_equiv_pos_as_xyz
'x, y, z'
'-y, x-y, z'
'-x+y, -x, z'
'-y, -x, z+1/2'
'-x+y, y, z+1/2'
'x, x-y, z+1/2'
'x+2/3, y+1/3, z+1/3'
'-y+2/3, x-y+1/3, z+1/3'
'-x+y+2/3, -x+1/3, z+1/3'
'-y+2/3, -x+1/3, z+5/6'
'-x+y+2/3, y+1/3, z+5/6'
'x+2/3, x-y+1/3, z+5/6'
'x+1/3, y+2/3, z+2/3'
'-y+1/3, x-y+2/3, z+2/3'
'-x+y+1/3, -x+2/3, z+2/3'
'-y+1/3, -x+2/3, z+7/6'
'-x+y+1/3, y+2/3, z+7/6'
'x+1/3, x-y+2/3, z+7/6'

loop_
_atom_site_type_symbol
_atom_site_label
_atom_site_fract_x
_atom_site_fract_y
_atom_site_fract_z
_atom_site_U_iso_or_equiv
_atom_site_adp_type
_atom_site_calc_flag
_atom_site_refinement_flags
_atom_site_occupancy
_atom_site_symmetry_multiplicity
Cl Cl1 0.25081(6) 0.28514(6) 0.523148(15) 0.02924(18) Uani d . 1 1
C C1 0.2004(2) 0.3248(2) 0.40899(6) 0.0217(5) Uani d . 1 1
H H1 0.2232 0.4124 0.4110 0.026 Uiso calc R 1 1
N N1 0.0651(2) 0.2485(2) 0.40665(6) 0.0260(5) Uani d D 1 1
H H11N 0.049(4) 0.172(2) 0.4029(10) 0.039 Uiso d D 1 1
H H12N 0.033(3) 0.264(4) 0.4234(7) 0.039 Uiso d D 1 1
H H13N 0.037(4) 0.269(4) 0.3907(7) 0.039 Uiso d D 1 1
C C2 0.2434(2) 0.2867(2) 0.43791(6) 0.0201(5) Uani d . 1 1
H H2 0.2079 0.3027 0.4566 0.024 Uiso calc R 1 1
O O2 0.20562(18) 0.16022(19) 0.43620(4) 0.0257(4) Uani d D 1 1
H H2O 0.153(3) 0.111(3) 0.4479(8) 0.039 Uiso d D 1 1
C C3 0.3833(2) 0.3621(3) 0.43928(6) 0.0221(5) Uani d . 1 1
H H3 0.4084 0.4501 0.4418 0.027 Uiso calc R 1 1
N N3 0.4276(2) 0.3228(3) 0.46641(5) 0.0272(5) Uani d D 1 1
H H31N 0.382(3) 0.321(4) 0.4818(7) 0.041 Uiso d D 1 1
H H32N 0.418(4) 0.248(2) 0.4636(9) 0.041 Uiso d D 1 1
H H33N 0.5097(18) 0.365(3) 0.4673(10) 0.041 Uiso d D 1 1
C C4 0.4447(2) 0.3482(3) 0.41051(6) 0.0232(5) Uani d . 1 1
H H4A 0.5343 0.4014 0.4121 0.028 Uiso calc R 1 1
H H4B 0.4262 0.2627 0.4086 0.028 Uiso calc R 1 1
C C5 0.3974(3) 0.3838(2) 0.38230(6) 0.0224(5) Uani d . 1 1
H H5 0.4231 0.4723 0.3836 0.027 Uiso calc R 1 1
N N5 0.4537(2) 0.3630(2) 0.35426(5) 0.0255(5) Uani d D 1 1
H H51N 0.5342(18) 0.413(3) 0.3532(9) 0.038 Uiso d D 1 1
H H52N 0.424(4) 0.373(4) 0.3361(6) 0.038 Uiso d D 1 1
H H53N 0.438(4) 0.287(2) 0.3530(9) 0.038 Uiso d D 1 1
C C6 0.2583(2) 0.3090(3) 0.37982(6) 0.0214(5) Uani d . 1 1
H H6A 0.2323 0.2218 0.3769 0.026 Uiso calc R 1 1
H H6B 0.2308 0.3365 0.3618 0.026 Uiso calc R 1 1
S S1 0.6667 0.3333 0.51658(4) 0.0494(4) Uani d S 1 3
O O11 0.6667 0.3333 0.48521(12) 0.0487(11) Uani d S 1 3
O O12 0.5574(4) 0.3375(4) 0.52786(9) 0.0796(11) Uani d . 1 1
Cl Cl2 0.65819(7) 0.61189(6) 0.460229(16) 0.03246(19) Uani d . 1 1
Cl Cl3 0.0000 0.0000 0.48180(3) 0.0243(3) Uani d S 1 3
Cl Cl4 0.3333 0.6667 0.53799(3) 0.0309(3) Uani d S 1 3
O O1W 0.3333 0.6667 0.4283(5) 0.113(6) Uiso d SP 0.502(13) 3
O O2W 0.2408(13) 0.5251(14) 0.4717(3) 0.127(5) Uiso d P 0.498(13) 1

loop_
_atom_site_aniso_label
_atom_site_aniso_U_11
_atom_site_aniso_U_22
_atom_site_aniso_U_33
_atom_site_aniso_U_12
_atom_site_aniso_U_13
_atom_site_aniso_U_23
Cl1 0.0288(3) 0.0305(3) 0.0258(3) 0.0128(3) -0.0011(3) -0.0080(3)
C1 0.0228(13) 0.0266(13) 0.0200(12) 0.0155(11) -0.0017(10) -0.0011(10)
N1 0.0236(12) 0.0382(13) 0.0228(12) 0.0205(11) 0.0001(10) 0.0006(10)
C2 0.0195(12) 0.0250(13) 0.0157(12) 0.0111(11) -0.0007(9) -0.0012(9)
O2 0.0232(10) 0.0249(10) 0.0256(10) 0.0094(8) 0.0020(8) 0.0070(8)
C3 0.0224(13) 0.0241(13) 0.0164(12) 0.0090(11) -0.0022(10) -0.0020(10)
N3 0.0227(12) 0.0378(14) 0.0165(12) 0.0117(11) -0.0040(9) 0.0008(10)
C4 0.0165(12) 0.0293(14) 0.0211(14) 0.0096(12) 0.0013(10) 0.0035(11)
C5 0.0253(13) 0.0216(12) 0.0184(12) 0.0103(11) 0.0051(10) 0.0041(10)
N5 0.0250(12) 0.0334(13) 0.0171(11) 0.0139(10) 0.0029(9) 0.0042(10)
C6 0.0213(12) 0.0262(13) 0.0167(12) 0.0119(11) 0.0011(9) 0.0039(10)
S1 0.0587(6) 0.0587(6) 0.0308(7) 0.0294(3) 0.000 0.000
O11 0.0493(17) 0.0493(17) 0.047(3) 0.0246(8) 0.000 0.000
O12 0.073(2) 0.085(3) 0.090(2) 0.046(2) 0.041(2) 0.003(2)
Cl2 0.0304(4) 0.0296(3) 0.0231(3) 0.0044(3) -0.0005(3) 0.0005(3)
Cl3 0.0252(3) 0.0252(3) 0.0225(5) 0.01259(17) 0.000 0.000
Cl4 0.0292(4) 0.0292(4) 0.0343(6) 0.01459(19) 0.000 0.000

loop_
_atom_type_symbol
_atom_type_description
_atom_type_scat_dispersion_real
_atom_type_scat_dispersion_imag
_atom_type_scat_source
C C 0.0033 0.0016 'International Tables Vol C Tables 4.2.6.8 and 6.1.1.4'
H H 0.0000 0.0000 'International Tables Vol C Tables 4.2.6.8 and 6.1.1.4'
N N 0.0061 0.0033 'International Tables Vol C Tables 4.2.6.8 and 6.1.1.4'
O O 0.0106 0.0060 'International Tables Vol C Tables 4.2.6.8 and 6.1.1.4'
S S 0.1246 0.1234 'International Tables Vol C Tables 4.2.6.8 and 6.1.1.4'
Cl Cl 0.1484 0.1585 'International Tables Vol C Tables 4.2.6.8 and 6.1.1.4'

loop_
_geom_angle_atom_site_label_1
_geom_angle_atom_site_label_2
_geom_angle_atom_site_label_3
_geom_angle_site_symmetry_1
_geom_angle_site_symmetry_3
_geom_angle
N1 C1 C6 . . 109.2(2)
N1 C1 C2 . . 108.9(2)
C6 C1 C2 . . 111.8(2)
N1 C1 H1 . . 108.9
C6 C1 H1 . . 108.9
C2 C1 H1 . . 108.9
C1 N1 H11N . . 106(3)
C1 N1 H12N . . 108(3)
H11N N1 H12N . . 119(4)
C1 N1 H13N . . 112(3)
H11N N1 H13N . . 105(4)
H12N N1 H13N . . 107(4)
O2 C2 C3 . . 109.6(2)
O2 C2 C1 . . 109.6(2)
C3 C2 C1 . . 108.3(2)
O2 C2 H2 . . 109.8
C3 C2 H2 . . 109.8
C1 C2 H2 . . 109.8
C2 O2 H2O . . 121(3)
N3 C3 C4 . . 108.3(2)
N3 C3 C2 . . 109.3(2)
C4 C3 C2 . . 112.9(2)
N3 C3 H3 . . 108.7
C4 C3 H3 . . 108.7
C2 C3 H3 . . 108.7
C3 N3 H31N . . 105(3)
C3 N3 H32N . . 111(3)
H31N N3 H32N . . 110(4)
C3 N3 H33N . . 110(3)
H31N N3 H33N . . 122(4)
H32N N3 H33N . . 98(4)
C5 C4 C3 . . 109.2(2)
C5 C4 H4A . . 109.8
C3 C4 H4A . . 109.8
C5 C4 H4B . . 109.8
C3 C4 H4B . . 109.8
H4A C4 H4B . . 108.3
N5 C5 C6 . . 109.5(2)
N5 C5 C4 . . 108.2(2)
C6 C5 C4 . . 111.9(2)
N5 C5 H5 . . 109.1
C6 C5 H5 . . 109.1
C4 C5 H5 . . 109.1
C5 N5 H51N . . 113(3)
C5 N5 H52N . . 114(3)
H51N N5 H52N . . 105(4)
C5 N5 H53N . . 112(3)
H51N N5 H53N . . 109(4)
H52N N5 H53N . . 103(4)
C5 C6 C1 . . 109.8(2)
C5 C6 H6A . . 109.7
C1 C6 H6A . . 109.7
C5 C6 H6B . . 109.7
C1 C6 H6B . . 109.7
H6A C6 H6B . . 108.2
O11 S1 O12 . 2_655 109.24(18)
O11 S1 O12 . 3_665 109.24(19)
O12 S1 O12 2_655 3_665 109.70(18)
O11 S1 O12 . . 109.24(18)
O12 S1 O12 2_655 . 109.70(18)
O12 S1 O12 3_665 . 109.70(18)

loop_
_geom_bond_atom_site_label_1
_geom_bond_atom_site_label_2
_geom_bond_site_symmetry_2
_geom_bond_distance
C1 N1 . 1.490(3)
C1 C6 . 1.530(4)
C1 C2 . 1.543(4)
C1 H1 . 1.0000
N1 H11N . 0.896(19)
N1 H12N . 0.904(19)
N1 H13N . 0.875(19)
C2 O2 . 1.425(3)
C2 C3 . 1.536(4)
C2 H2 . 1.0000
O2 H2O . 0.823(19)
C3 N3 . 1.497(3)
C3 C4 . 1.531(4)
C3 H3 . 1.0000
N3 H31N . 0.876(19)
N3 H32N . 0.901(19)
N3 H33N . 0.901(19)
C4 C5 . 1.531(4)
C4 H4A . 0.9900
C4 H4B . 0.9900
C5 N5 . 1.504(4)
C5 C6 . 1.529(4)
C5 H5 . 1.0000
N5 H51N . 0.893(19)
N5 H52N . 0.912(19)
N5 H53N . 0.881(19)
C6 H6A . 0.9900
C6 H6B . 0.9900
S1 O11 . 1.368(5)
S1 O12 2_655 1.493(3)
S1 O12 3_665 1.493(3)
S1 O12 . 1.493(3)

loop_
_geom_hbond_atom_site_label_D
_geom_hbond_atom_site_label_H
_geom_hbond_atom_site_label_A
_geom_hbond_site_symmetry_A
_geom_hbond_distance_DH
_geom_hbond_distance_HA
_geom_hbond_distance_DA
_geom_hbond_angle_DHA
_geom_hbond_publ_flag
N1 H11N Cl4 10_554 0.896(19) 2.38(2) 3.218(3) 155(4) y
N1 H12N Cl2 3_565 0.904(19) 2.36(2) 3.241(3) 166(4) y
N1 H13N Cl1 12_454 0.875(19) 2.29(2) 3.143(3) 165(4) y
O2 H2O Cl3 . 0.823(19) 2.28(2) 3.092(2) 170(4) y
N3 H31N Cl1 . 0.876(19) 2.34(2) 3.208(3) 171(4) y
N3 H32N Cl2 2_655 0.901(19) 2.39(2) 3.289(3) 176(4) y
N3 H33N O11 . 0.901(19) 2.35(3) 3.072(3) 137(3) y
N3 H33N Cl2 . 0.901(19) 2.74(3) 3.361(3) 127(3) y
N5 H51N Cl1 11_554 0.893(19) 2.39(3) 3.184(3) 148(4) y
N5 H52N Cl2 12_454 0.912(19) 2.26(2) 3.171(3) 172(4) y
N5 H53N Cl1 10_554 0.881(19) 2.32(2) 3.194(3) 171(4) y

loop_
_geom_torsion_atom_site_label_1
_geom_torsion_atom_site_label_2
_geom_torsion_atom_site_label_3
_geom_torsion_atom_site_label_4
_geom_torsion
N1 C1 C2 O2 58.1(3)
C6 C1 C2 O2 -62.7(3)
N1 C1 C2 C3 177.6(2)
C6 C1 C2 C3 56.8(3)
O2 C2 C3 N3 -58.0(3)
C1 C2 C3 N3 -177.5(2)
O2 C2 C3 C4 62.7(3)
C1 C2 C3 C4 -56.8(3)
N3 C3 C4 C5 178.1(2)
C2 C3 C4 C5 56.8(3)
C3 C4 C5 N5 -177.0(2)
C3 C4 C5 C6 -56.3(3)
N5 C5 C6 C1 177.2(2)
C4 C5 C6 C1 57.2(3)
N1 C1 C6 C5 -178.3(2)
C2 C1 C6 C5 -57.7(3)
